data_1558549
loop_
_publ_author_name
'Iversen, Bo Brummerstedt'
'Larsen, Finn Krebs'
'Reynolds, Philip A.'
'Figgis, Brian N.'

_publ_section_title
;
 Single-Crystal Neutron Diffraction Study of Diammonium Hexaaquacopper
 Disulfate at 15 and 293 K. Investigation of Anharmonic Thermal Motion
;
_journal_name_full 'Acta Chemica Scandinavica'
_journal_page_first 800
_journal_page_last 809
_journal_paper_doi 10.3891/acta.chem.scand.48-0800
_journal_volume 48
_journal_year 1994
_chemical_formula_moiety 'Cu D12 O6, 2(O4 S), 2(D4 N)'
_chemical_formula_sum 'Cu D20 N2 O14 S2'
_chemical_formula_weight 419.96
_chemical_name_common
;
Diammonium Hexaaquacopper Disulfate (ND4)2Cu(SO4)2.6D2O
;
_space_group_IT_number 14
_space_group_name_Hall '-P 2yab'
_space_group_name_H-M_alt 'P 1 21/a 1'
_symmetry_cell_setting monoclinic
_symmetry_Int_Tables_number 14
_symmetry_space_group_name_Hall '-P 2yab'
_symmetry_space_group_name_H-M 'P 1 21/a 1'
_cell_angle_alpha 90.
_cell_angle_beta 107.17(3)
_cell_angle_gamma 90.
_cell_formula_units_Z 2
_cell_length_a 9.386(3)
_cell_length_b 12.647(7)
_cell_length_c 6.055(2)
_cell_volume 686.7(5)
_diffrn_ambient_temperature 15
_diffrn_radiation_probe neutron
_diffrn_radiation_wavelength 1.013
_exptl_absorpt_coefficient_mu 0.039
_exptl_crystal_density_diffrn 2.031
_refine_ls_goodness_of_fit_ref 1.00
_refine_ls_number_parameters 179
_refine_ls_number_reflns 1457
_refine_ls_R_factor_gt 0.018
_refine_ls_wR_factor_gt 0.024
_cod_data_source_file Acta-Chem-Scand-1994-48-800-1.cif
_cod_data_source_block 1
_cod_depositor_comments
;
Deuteration 88%
;
_cod_original_cell_volume 686.8(5)
_cod_original_sg_symbol_H-M 'P 21/a'
_cod_original_formula_sum 'D20 Cu N2 O14 S2'
_cod_database_code 1558549

loop_
_space_group_symop_id
_space_group_symop_operation_xyz
1 x,y,z
2 1/2-x,1/2+y,-z
3 -x,-y,-z
4 1/2+x,1/2-y,z

loop_
_atom_site_aniso_label
_atom_site_aniso_U_11
_atom_site_aniso_U_22
_atom_site_aniso_U_33
_atom_site_aniso_U_23
_atom_site_aniso_U_13
_atom_site_aniso_U_12
Cu 0.0029(2) 0.0032(2) 0.0031(2) 0.0000(1) 0.0014(1) -0.004(2)
S2 0.0030(4) 0.0032(4) 0.0036(3) -0.0001(3) 0.0021(3) -0.0002(3)
O7 0.0054(2) 0.0073(2) 0.0059(2) -0.0001(2) 0.0019(2) -0.0019(2)
O8 0.0055(2) 0.0062(2) 0.0083(2) 0.0002(2) 0.0026(2) 0.0006(2)
O9 0.0057(2) 0.0054(2) 0.0054(2) 0.0008(1) 0.0028(2) 0.0005(2)
O3 0.0074(2) 0.0044(2) 0.0061(2) 0.0014(2) 0.0022(2) -0.0005(2)
O4 0.0038(2) 0.0070(2) 0.0075(2) 0.0002(2) 0.0022(1) 0.0012(2)
O5 0.0045(2) 0.0053(2) 0.0059(2) -0.0010(1) 0.0019(1) -0.0017(2)
O6 0.0066(2) 0.0065(2) 0.0046(2) -0.0009(1) 0.0028(1) -0.0004(2)
N10 0.0065(1) 0.0068(1) 0.0067(1) 0.0003(1) 0.0027(1) 0.0001(1)
D15 0.0145(3) 0.0180(3) 0.0089(3) 0.0006(2) 0.0022(2) -0.0020(2)
D16 0.0129(3) 0.0186(3) 0.0149(3) 0.0001(2) 0.0074(2) -0.0036(2)
D17 0.0090(3) 0.0175(3) 0.0168(3) -0.0006(2) 0.0017(2) -0.0012(2)
D18 0.0172(3) 0.0101(3) 0.0213(3) 0.0004(2) 0.0070(2) -0.019(2)
D19 0.0123(3) 0.0178(3) 0.0175(3) 0.0024(2) 0.0093(2) 0.0022(2)
D20 0.0155(3) 0.0098(3) 0.0163(3) 0.0020(2) 0.0063(2) 0.0027(2)
D11 0.0154(3) 0.0218(3) 0.0132(3) -0.0024(2) 0.0012(2) -0.0025(2)
D12 0.0162(3) 0.0141(3) 0.0224(3) 0.0024(2) 0.0061(2) 0.0063(2)
D13 0.0177(3) 0.0229(3) 0.0143(3) -0.0011(2) 0.0097(2) 0.0006(2)
D14 0.0192(3) 0.0142(3) 0.0213(3) 0.0031(2) 0.0071(2) -0.0041(2)

loop_
_atom_site_label
_atom_site_type_symbol
_atom_site_thermal_displace_type
_atom_site_fract_x
_atom_site_fract_y
_atom_site_fract_z
_atom_site_occupancy
_atom_site_U_iso_or_equiv
_atom_site_calc_flag
_atom_site_refinement_flags
_atom_site_disorder_assembly
_atom_site_disorder_group
Cu Cu Uani 0.00000 0.00000 0.00000 1.000 0.0030(1) . . . .
S2 S Uani 0.38680(10) 0.14367(7) 0.74920(10) 1.000 0.0030(2) . . . .
O7 O Uani 0.15153(5) 0.10746(4) 0.16484(8) 1.000 0.0062(1) . . . .
O8 O Uani -0.18069(5) 0.11197(4) 0.05041(8) 1.000 0.0066(1) . . . .
O9 O Uani 0.00999(5) -0.06612(4) 0.29670(8) 1.000 0.0053(1) . . . .
O3 O Uani 0.38031(5) 0.23865(4) 0.60589(8) 1.000 0.0059(1) . . . .
O4 O Uani 0.52759(5) 0.08709(4) 0.77544(8) 1.000 0.0060(1) . . . .
O5 O Uani 0.26101(5) 0.07336(4) 0.63022(7) 1.000 0.0052(1) . . . .
O6 O Uani 0.37316(5) 0.17338(4) 0.97856(7) 1.000 0.0057(1) . . . .
N10 N Uani 0.12603(3) 0.36448(2) 0.37800(5) 1.000 0.0065(1) . . . .
D15 D Uani 0.19624(7) 0.09331(5) 0.32950(10) 1.000 0.0141(2) . . . .
D16 D Uani 0.23106(7) 0.12550(5) 0.09820(10) 1.000 0.0148(2) . . . .
D17 D Uani -0.28278(7) 0.10228(5) -0.04470(10) 1.000 0.0149(2) . . . .
D18 D Uani -0.15740(7) 0.18524(5) 0.03050(10) 1.000 0.0159(2) . . . .
D19 D Uani -0.08507(7) -0.06327(5) 0.33190(10) 1.000 0.0148(2) . . . .
D20 D Uani 0.04298(7) -0.13994(5) 0.31650(10) 1.000 0.0135(2) . . . .
D11 D Uani 0.04171(7) 0.34592(5) 0.23180(10) 1.000 0.0175(2) . . . .
D12 D Uani 0.20434(7) 0.30588(5) 0.42260(10) 1.000 0.0175(2) . . . .
D13 D Uani 0.08243(7) 0.37720(5) 0.51280(10) 1.000 0.0172(2) . . . .
D14 D Uani 0.17651(7) 0.43316(5) 0.35080(10) 1.000 0.0180(2) . . . .

loop_
_geom_angle_atom_site_label_1
_geom_angle_atom_site_label_2
_geom_angle_atom_site_label_3
_geom_angle
_geom_angle_site_symmetry_1
_geom_angle_site_symmetry_2
_geom_angle_site_symmetry_3
_geom_angle_publ_flag
O7 Cu O8 87.66(4) . . . yes
O7 Cu O9 89.88(4) . . . yes
O7 Cu O7 180.00 . . 3_555 yes
O7 Cu O8 92.34(4) . . 3_555 yes
O7 Cu O9 90.12(4) . . 3_555 yes
O8 Cu O9 88.78(4) . . . yes
O7 Cu O8 92.34(4) 3_555 . . yes
O8 Cu O8 180.00 . . 3_555 yes
O8 Cu O9 91.22(4) . . 3_555 yes
O7 Cu O9 90.12(4) 3_555 . . yes
O8 Cu O9 91.22(4) 3_555 . . yes
O9 Cu O9 180.00 . . 3_555 yes
O7 Cu O8 87.66(4) 3_555 . 3_555 yes
O7 Cu O9 89.88(4) 3_555 . 3_555 yes
O8 Cu O9 88.78(4) 3_555 . 3_555 yes
O5 S2 O6 109.32(7) . . . yes
O3 S2 O6 110.23(7) . . . yes
O3 S2 O4 109.90(7) . . . yes
O3 S2 O5 108.31(6) . . . yes
O4 S2 O5 108.78(7) . . . yes
O4 S2 O6 110.26(6) . . . yes
Cu O7 D16 118.01(6) . . . yes
Cu O7 D15 114.28(6) . . . yes
D15 O7 D16 108.33(8) . . . yes
Cu O8 D18 111.77(6) . . . yes
Cu O8 D17 118.83(6) . . . yes
D17 O8 D18 105.50(8) . . . yes
D19 O9 D20 106.52(8) . . . yes
Cu O9 D19 112.63(6) . . . yes
Cu O9 D20 116.55(6) . . . yes
D11 N10 D12 111.94(6) . . . yes
D11 N10 D13 109.55(7) . . . yes
D11 N10 D14 109.31(6) . . . yes
D12 N10 D13 109.11(6) . . . yes
D12 N10 D14 109.03(7) . . . yes
D13 N10 D14 107.82(6) . . . yes

loop_
_geom_bond_atom_site_label_1
_geom_bond_atom_site_label_2
_geom_bond_distance
_geom_bond_site_symmetry_1
_geom_bond_site_symmetry_2
_geom_bond_publ_flag
Cu O7 2.0070(12) . . yes
Cu O8 2.2979(14) . . yes
Cu O9 1.9586(12) . . yes
Cu O7 2.0070(12) . 3_555 yes
Cu O8 2.2979(14) . 3_555 yes
Cu O9 1.9586(12) . 3_555 yes
S2 O4 1.4695(13) . . yes
S2 O5 1.4837(13) . . yes
S2 O6 1.4803(11) . . yes
S2 O3 1.4726(12) . . yes
O7 D15 0.9773(9) . . yes
O7 D16 0.9746(10) . . yes
O8 D18 0.9678(10) . . yes
O8 D17 0.9690(10) . . yes
O9 D19 0.9773(10) . . yes
O9 D20 0.9798(10) . . yes
N10 D11 1.0254(9) . . yes
N10 D12 1.0224(9) . . yes
N10 D13 1.0280(9) . . yes
N10 D14 1.0257(9) . . yes

loop_
_geom_hbond_atom_site_label_D
_geom_hbond_atom_site_label_H
_geom_hbond_atom_site_label_A
_geom_hbond_distance_DH
_geom_hbond_distance_HA
_geom_hbond_distance_DA
_geom_hbond_angle_DHA
_geom_hbond_site_symmetry_A
_geom_hbond_publ_flag
N10 D11 O6 1.0254(9) 1.8658(13) 2.8850(17) 172.10(7) 4_454 yes
N10 D12 O3 1.0224(9) 1.8975(13) 2.8615(17) 155.94(6) . yes
N10 D13 O3 1.0280(9) 2.5874(17) 3.2868(19) 125.01(6) 4_455 yes
N10 D13 O4 1.0280(9) 1.8658(13) 2.8867(17) 171.60(7) 4_455 yes
N10 D14 O5 1.0257(9) 1.8604(13) 2.8524(17) 161.67(7) 2_556 yes
O7 D15 O5 0.9773(9) 1.7593(12) 2.7336(16) 174.40(8) . yes
O7 D16 O6 0.9746(10) 1.8002(13) 2.7713(17) 173.88(7) 1_554 yes
O8 D17 O4 0.9690(10) 1.8018(13) 2.7707(17) 178.71(7) 1_454 yes
O8 D18 O6 0.9678(10) 1.8524(13) 2.8185(17) 175.85(7) 4_454 yes
O9 D19 O5 0.9773(10) 1.7377(13) 2.7090(16) 172.08(7) 3_556 yes
O9 D20 O3 0.9798(10) 1.7021(12) 2.6732(16) 170.41(7) 2_546 yes
